data_7110849
loop_
_publ_author_name
'Graham, Alasdair'
'Meier, Stephanie'
'Parsons, Simon'
'Winpenny, Richard E. P.'

_publ_section_title
;
 Changing cage structures through inter-ligand repulsions
;
_journal_issue 10
_journal_name_full 'Chemical Communications'
_journal_page_first 811
_journal_paper_doi 10.1039/b000385i
_journal_year 2000
_chemical_formula_moiety
;
[Co10(OH)6(tpa)6(mhp)6(Hmhp)3(HCO3)3].MeOH.2H2O
;
_chemical_formula_sum 'C178 H164 Co10 N9 O39'
_chemical_formula_weight 3642.48
_chemical_name_systematic
;
 ?
;
_space_group_IT_number 167
_symmetry_cell_setting rhombohedral
_symmetry_space_group_name_Hall '-R 3 2"c'
_symmetry_space_group_name_H-M 'R -3 c :H'
_atom_sites_solution_hydrogens geom
_atom_sites_solution_primary direct
_atom_sites_solution_secondary difmap
_audit_creation_method SHELXL-97
_cell_angle_alpha 90.00
_cell_angle_beta 90.00
_cell_angle_gamma 120.00
_cell_formula_units_Z 6
_cell_length_a 19.054(3)
_cell_length_b 19.054(3)
_cell_length_c 81.851(16)
_cell_measurement_reflns_used 48
_cell_measurement_temperature 220(2)
_cell_measurement_theta_max 15
_cell_measurement_theta_min 10
_cell_volume 25735(8)
_computing_structure_refinement 'SHELXL-97 (Sheldrick, 1997)'
_computing_structure_solution 'SHELXS-97 (Sheldrick, 1990)'
_diffrn_ambient_temperature 220(2)
_diffrn_measured_fraction_theta_full 0.295
_diffrn_measured_fraction_theta_max 0.295
_diffrn_measurement_method Omega
_diffrn_radiation_monochromator graphite
_diffrn_radiation_source 'fine-focus sealed tube'
_diffrn_radiation_type MoK\a
_diffrn_radiation_wavelength 0.71073
_diffrn_reflns_av_R_equivalents 0.1312
_diffrn_reflns_av_sigmaI/netI 0.1088
_diffrn_reflns_limit_h_max 0
_diffrn_reflns_limit_h_min -18
_diffrn_reflns_limit_k_max 17
_diffrn_reflns_limit_k_min -15
_diffrn_reflns_limit_l_max 78
_diffrn_reflns_limit_l_min -26
_diffrn_reflns_number 9949
_diffrn_reflns_theta_full 20.06
_diffrn_reflns_theta_max 20.06
_diffrn_reflns_theta_min 2.52
_exptl_absorpt_coefficient_mu 1.019
_exptl_absorpt_correction_T_max 0.768
_exptl_absorpt_correction_T_min 0.713
_exptl_absorpt_correction_type 'Psi Scans'
_exptl_crystal_colour Colourless
_exptl_crystal_density_diffrn 1.410
_exptl_crystal_density_method 'not measured'
_exptl_crystal_description Block
_exptl_crystal_F_000 11262
_exptl_crystal_size_max 0.31
_exptl_crystal_size_mid 0.27
_exptl_crystal_size_min 0.19
_refine_diff_density_max 0.814
_refine_diff_density_min -0.688
_refine_diff_density_rms 0.108
_refine_ls_extinction_method none
_refine_ls_goodness_of_fit_ref 1.055
_refine_ls_hydrogen_treatment mixed
_refine_ls_matrix_type full
_refine_ls_number_parameters 355
_refine_ls_number_reflns 2679
_refine_ls_number_restraints 360
_refine_ls_restrained_S_all 1.045
_refine_ls_R_factor_all 0.1299
_refine_ls_R_factor_gt 0.0715
_refine_ls_shift/su_max 0.008
_refine_ls_shift/su_mean 0.000
_refine_ls_structure_factor_coef Fsqd
_refine_ls_weighting_details 'w=1/[\s^2^(Fo^2^)+(0.1187P)^2^+0.0000P] where P=(Fo^2^+2Fc^2^)/3'
_refine_ls_weighting_scheme calc
_refine_ls_wR_factor_gt 0.1790
_refine_ls_wR_factor_ref 0.2127
_reflns_number_gt 1620
_reflns_number_total 2679
_reflns_threshold_expression 2sigma(I)
_cod_data_source_file b000385isup1.cif
_cod_data_source_block rh_co4
_cod_depositor_comments
;
The following automatic conversions were performed:

'_symmetry_cell_setting' value 'Rhombohedral' changed to
'rhombohedral' according to
/home/saulius/struct/CIF-dictionaries/cif_core.dic dictionary named
'cif_core.dic' version 2.4.2 from 2011-04-26.

Automatic conversion script
Id: cif_fix_values 1891 2012-01-12 08:04:46Z andrius 

The following automatic conversions were performed:

'_refine_ls_weighting_scheme' value 'calc
w=1/[\s^2^(Fo^2^)+(0.1187P)^2^+0.0000P] where P=(Fo^2^+2Fc^2^)/3' was
changed to 'calc'. New tag '_refine_ls_weighting_details' was
created. The value of the new tag was set to
'w=1/[\s^2^(Fo^2^)+(0.1187P)^2^+0.0000P] where P=(Fo^2^+2Fc^2^)/3'.

Automatic conversion script
Id: cif_fix_values 3143 2015-03-26 13:38:13Z robertas 
;
_cod_original_cell_volume 25737(7)
_cod_original_sg_symbol_H-M R-3c
_cod_database_code 7110849

loop_
_symmetry_equiv_pos_as_xyz
'x, y, z'
'-y, x-y, z'
'-x+y, -x, z'
'y, x, -z+1/2'
'x-y, -y, -z+1/2'
'-x, -x+y, -z+1/2'
'x+2/3, y+1/3, z+1/3'
'-y+2/3, x-y+1/3, z+1/3'
'-x+y+2/3, -x+1/3, z+1/3'
'y+2/3, x+1/3, -z+5/6'
'x-y+2/3, -y+1/3, -z+5/6'
'-x+2/3, -x+y+1/3, -z+5/6'
'x+1/3, y+2/3, z+2/3'
'-y+1/3, x-y+2/3, z+2/3'
'-x+y+1/3, -x+2/3, z+2/3'
'y+1/3, x+2/3, -z+7/6'
'x-y+1/3, -y+2/3, -z+7/6'
'-x+1/3, -x+y+2/3, -z+7/6'
'-x, -y, -z'
'y, -x+y, -z'
'x-y, x, -z'
'-y, -x, z-1/2'
'-x+y, y, z-1/2'
'x, x-y, z-1/2'
'-x+2/3, -y+1/3, -z+1/3'
'y+2/3, -x+y+1/3, -z+1/3'
'x-y+2/3, x+1/3, -z+1/3'
'-y+2/3, -x+1/3, z-1/6'
'-x+y+2/3, y+1/3, z-1/6'
'x+2/3, x-y+1/3, z-1/6'
'-x+1/3, -y+2/3, -z+2/3'
'y+1/3, -x+y+2/3, -z+2/3'
'x-y+1/3, x+2/3, -z+2/3'
'-y+1/3, -x+2/3, z+1/6'
'-x+y+1/3, y+2/3, z+1/6'
'x+1/3, x-y+2/3, z+1/6'

loop_
_atom_site_label
_atom_site_type_symbol
_atom_site_fract_x
_atom_site_fract_y
_atom_site_fract_z
_atom_site_U_iso_or_equiv
_atom_site_adp_type
_atom_site_occupancy
_atom_site_calc_flag
_atom_site_refinement_flags
_atom_site_disorder_assembly
_atom_site_disorder_group
Co1 Co 0.77591(10) 0.32789(10) 0.04693(2) 0.0255(6) Uani 1 d U . .
Co2 Co 0.6667 0.3333 0.0833 0.0198(10) Uani 1 d SU . .
Co3 Co 0.82884(11) 0.3333 0.0833 0.0229(7) Uani 1 d SU . .
O1V O 0.7201(4) 0.2919(4) 0.07030(8) 0.0193(17) Uani 1 d U . .
H1V H 0.6890 0.2320 0.0708 0.023 Uiso 1 calc R . .
O1A O 0.8287(5) 0.2577(5) 0.04671(10) 0.039(2) Uani 1 d U . .
O2A O 0.8637(5) 0.2581(5) 0.07301(10) 0.036(2) Uani 1 d U . .
C1A C 0.8606(7) 0.2382(7) 0.05828(16) 0.028(3) Uani 1 d U . .
C2A C 0.9036(7) 0.1914(7) 0.05257(15) 0.029(2) Uani 1 d U . .
C3A C 0.9912(7) 0.2550(8) 0.04792(14) 0.031(3) Uani 1 d DU . .
C4A C 1.0498(8) 0.2315(9) 0.04618(15) 0.052(4) Uani 1 d DU . .
H4A H 1.0365 0.1780 0.0486 0.063 Uiso 1 calc R . .
C5A C 1.1276(9) 0.2870(11) 0.04085(18) 0.079(5) Uani 1 d DU . .
H5A H 1.1660 0.2700 0.0397 0.095 Uiso 1 calc R . .
C6A C 1.1493(10) 0.3641(11) 0.0373(2) 0.076(5) Uani 1 d DU . .
H6A H 1.2022 0.4008 0.0337 0.091 Uiso 1 calc R . .
C7A C 1.0942(9) 0.3872(9) 0.03888(18) 0.059(4) Uani 1 d DU . .
H7A H 1.1092 0.4412 0.0365 0.071 Uiso 1 calc R . .
C8A C 1.0160(8) 0.3346(9) 0.04388(17) 0.050(4) Uani 1 d DU . .
H8A H 0.9787 0.3531 0.0446 0.061 Uiso 1 calc R . .
C9A C 0.9065(7) 0.1392(8) 0.06666(15) 0.030(3) Uani 1 d DU . .
C10A C 0.8769(7) 0.0567(8) 0.06480(17) 0.047(4) Uani 1 d DU . .
H10A H 0.8509 0.0322 0.0549 0.056 Uiso 1 calc R . .
C11A C 0.8834(9) 0.0096(9) 0.07631(18) 0.064(4) Uani 1 d DU . .
H11A H 0.8629 -0.0461 0.0746 0.077 Uiso 1 calc R . .
C12A C 0.9217(9) 0.0470(10) 0.0908(2) 0.064(4) Uani 1 d DU . .
H12A H 0.9272 0.0166 0.0993 0.077 Uiso 1 calc R . .
C13A C 0.9516(10) 0.1291(10) 0.09278(19) 0.059(4) Uani 1 d DU . .
H13A H 0.9764 0.1536 0.1027 0.071 Uiso 1 calc R . .
C14A C 0.9463(8) 0.1759(9) 0.08068(16) 0.044(3) Uani 1 d DU . .
H14A H 0.9698 0.2322 0.0820 0.053 Uiso 1 calc R . .
C15A C 0.8594(8) 0.1422(7) 0.03732(15) 0.031(3) Uani 1 d DU . .
C16A C 0.7767(8) 0.0892(7) 0.03870(16) 0.041(3) Uani 1 d DU . .
H16A H 0.7500 0.0870 0.0485 0.049 Uiso 1 calc R . .
C17A C 0.7331(9) 0.0396(8) 0.02573(18) 0.054(4) Uani 1 d DU . .
H17A H 0.6771 0.0036 0.0269 0.064 Uiso 1 calc R . .
C18A C 0.7695(10) 0.0425(9) 0.01177(19) 0.060(4) Uani 1 d DU . .
H18A H 0.7399 0.0085 0.0030 0.072 Uiso 1 calc R . .
C19A C 0.8507(10) 0.0956(9) 0.01024(19) 0.061(4) Uani 1 d DU . .
H19A H 0.8766 0.0987 0.0003 0.073 Uiso 1 calc R . .
C20A C 0.8959(9) 0.1452(8) 0.02319(17) 0.048(4) Uani 1 d DU . .
H20A H 0.9519 0.1806 0.0220 0.057 Uiso 1 calc R . .
N1P N 0.5605(6) 0.1742(6) 0.02297(12) 0.032(3) Uani 1 d U . .
C2P C 0.6390(8) 0.2018(8) 0.02544(15) 0.028(3) Uani 1 d U . .
C3P C 0.6856(8) 0.1868(8) 0.01492(16) 0.046(4) Uani 1 d U . .
H3P H 0.7414 0.2087 0.0167 0.055 Uiso 1 calc R . .
C4P C 0.6483(10) 0.1389(10) 0.00170(19) 0.069(5) Uani 1 d U . .
H4P H 0.6786 0.1261 -0.0055 0.082 Uiso 1 calc R . .
C5P C 0.5666(9) 0.1086(10) -0.00132(18) 0.061(4) Uani 1 d U . .
H5P H 0.5416 0.0759 -0.0105 0.073 Uiso 1 calc R . .
C6P C 0.5227(9) 0.1275(9) 0.00946(18) 0.049(4) Uani 1 d U . .
C1MP C 0.4333(8) 0.0981(10) 0.00750(19) 0.071(5) Uani 1 d U . .
H1M1 H 0.4151 0.1185 0.0164 0.107 Uiso 1 calc R . .
H1M2 H 0.4032 0.0393 0.0076 0.107 Uiso 1 calc R . .
H1M3 H 0.4242 0.1176 -0.0028 0.107 Uiso 1 calc R . .
O2P O 0.6649(5) 0.2420(5) 0.03911(10) 0.030(2) Uani 1 d U . .
N1Q N 0.9485(6) 0.5523(6) 0.07223(12) 0.031(5) Uiso 0.50 d PDU A -1
H1Q H 0.9199 0.5457 0.0810 0.037 Uiso 0.50 calc PR A -1
C2Q C 0.9248(6) 0.4898(6) 0.06099(12) 0.045(4) Uani 1 d RDU . .
C3Q C 0.9715(6) 0.5009(6) 0.04714(12) 0.056(9) Uiso 0.50 d PRDU A -1
H3Q H 0.9552 0.4583 0.0396 0.067 Uiso 0.50 calc PR A -1
C4Q C 1.0456(16) 0.5781(16) 0.0442(3) 0.042(7) Uiso 0.50 d PDU A -1
H4Q H 1.0780 0.5855 0.0349 0.050 Uiso 0.50 calc PR A -1
C5Q C 1.0663(18) 0.6388(18) 0.0552(4) 0.055(8) Uiso 0.50 d PDU A -1
H5Q H 1.1124 0.6897 0.0533 0.066 Uiso 0.50 calc PR A -1
C6Q C 1.0197(14) 0.6265(13) 0.0692(3) 0.032(6) Uiso 0.50 d PDU A -1
C1MQ C 1.0372(14) 0.6874(13) 0.0822(3) 0.039(7) Uiso 0.50 d PDU A -1
H1M4 H 0.9959 0.6638 0.0906 0.058 Uiso 0.50 calc PR A -1
H1M5 H 1.0374 0.7342 0.0776 0.058 Uiso 0.50 calc PR A -1
H1M6 H 1.0899 0.7038 0.0870 0.058 Uiso 0.50 calc PR A -1
O2Q O 0.8723(5) 0.4161(5) 0.06264(10) 0.045(2) Uani 1 d DU . .
O1Q O 0.8872(11) 0.5209(10) 0.0698(2) 0.056(5) Uiso 0.50 d PDU A 2
O3Q O 0.9760(11) 0.5265(13) 0.0518(3) 0.096(8) Uiso 0.50 d PDU A 2
H3Q1 H 0.9946 0.4980 0.0484 0.144 Uiso 0.50 d PR A 2
O1S O 0.318(5) 0.594(4) 0.0271(9) 0.079(19) Uiso 0.17 d PDU B -1
H1S H 0.3461 0.5745 0.0302 0.119 Uiso 0.17 d PR B -1
C1S C 0.380(6) 0.675(4) 0.0271(13) 0.09(3) Uiso 0.17 d PDU B -1
H1S1 H 0.3506 0.7021 0.0299 0.141 Uiso 0.17 d PR B -1
H1S2 H 0.3967 0.6851 0.0157 0.141 Uiso 0.17 d PR B -1
H1S3 H 0.4281 0.6952 0.0339 0.141 Uiso 0.17 d PR B -1
O1W O 1.0000 0.0000 0.0195(10) 0.074(19) Uiso 0.25 d SPU C 1
O1X O 1.0000 0.0000 0.0326(9) 0.060(19) Uiso 0.25 d SPU D 2
O1Y O 1.0000 0.0000 0.0000 0.057(13) Uiso 0.50 d SPU E 3
O1Z O 0.3333 0.6667 0.0164(9) 0.068(19) Uiso 0.25 d SPU F 4

loop_
_atom_site_aniso_label
_atom_site_aniso_U_11
_atom_site_aniso_U_22
_atom_site_aniso_U_33
_atom_site_aniso_U_23
_atom_site_aniso_U_13
_atom_site_aniso_U_12
Co1 0.0251(10) 0.0315(11) 0.0234(10) -0.0011(8) 0.0005(8) 0.0167(9)
Co2 0.0188(14) 0.0188(14) 0.022(2) 0.000 0.000 0.0094(7)
Co3 0.0197(10) 0.0265(14) 0.0247(15) -0.0024(12) -0.0012(6) 0.0133(7)
O1V 0.022(4) 0.016(4) 0.018(4) 0.000(3) 0.003(3) 0.007(3)
O1A 0.042(6) 0.062(6) 0.033(5) -0.007(5) -0.004(4) 0.041(5)
O2A 0.048(6) 0.063(6) 0.022(5) -0.007(5) 0.004(5) 0.045(5)
C1A 0.030(7) 0.034(7) 0.030(6) -0.011(6) -0.007(6) 0.025(6)
C2A 0.033(5) 0.033(6) 0.035(6) -0.003(5) 0.005(5) 0.027(4)
C3A 0.036(5) 0.042(6) 0.019(7) -0.005(5) 0.001(5) 0.022(5)
C4A 0.039(7) 0.067(9) 0.062(10) 0.002(8) 0.004(7) 0.034(6)
C5A 0.041(8) 0.104(11) 0.104(13) 0.024(11) 0.022(9) 0.045(9)
C6A 0.049(9) 0.089(10) 0.079(12) 0.017(10) 0.021(9) 0.026(8)
C7A 0.055(9) 0.054(9) 0.051(10) 0.011(8) 0.020(8) 0.013(6)
C8A 0.045(7) 0.046(7) 0.056(10) 0.003(7) 0.014(7) 0.020(6)
C9A 0.033(7) 0.036(6) 0.037(6) 0.000(5) 0.004(5) 0.029(6)
C10A 0.060(9) 0.038(6) 0.041(8) 0.006(6) -0.002(7) 0.024(7)
C11A 0.091(12) 0.029(7) 0.065(10) 0.015(6) -0.006(9) 0.026(8)
C12A 0.075(11) 0.066(8) 0.065(9) 0.017(8) -0.004(8) 0.046(9)
C13A 0.078(11) 0.076(8) 0.040(8) -0.007(7) -0.007(8) 0.051(9)
C14A 0.068(10) 0.056(8) 0.029(7) -0.006(6) -0.001(7) 0.046(8)
C15A 0.038(6) 0.038(7) 0.032(6) -0.001(5) 0.003(5) 0.031(5)
C16A 0.044(6) 0.055(9) 0.030(7) -0.009(6) 0.009(6) 0.029(6)
C17A 0.059(8) 0.045(9) 0.056(9) -0.021(7) -0.010(6) 0.026(7)
C18A 0.070(8) 0.062(10) 0.055(8) -0.039(8) -0.021(8) 0.038(8)
C19A 0.076(9) 0.080(11) 0.044(8) -0.027(8) 0.000(7) 0.052(8)
C20A 0.050(8) 0.057(9) 0.046(7) -0.018(7) 0.007(6) 0.034(7)
N1P 0.027(5) 0.040(7) 0.025(6) -0.005(5) -0.007(4) 0.014(5)
C2P 0.035(6) 0.038(8) 0.019(6) -0.006(5) -0.002(5) 0.024(6)
C3P 0.034(7) 0.062(10) 0.035(8) -0.013(6) 0.009(6) 0.018(7)
C4P 0.066(8) 0.093(12) 0.061(10) -0.040(8) -0.004(8) 0.050(10)
C5P 0.063(8) 0.073(11) 0.047(9) -0.022(8) -0.015(7) 0.034(9)
C6P 0.045(7) 0.057(9) 0.043(9) -0.010(7) -0.015(6) 0.024(7)
C1MP 0.042(7) 0.083(12) 0.068(12) -0.035(10) -0.023(8) 0.016(9)
O2P 0.024(4) 0.036(5) 0.030(5) -0.012(4) -0.007(4) 0.016(4)
C2Q 0.075(9) 0.029(6) 0.039(8) -0.002(6) 0.000(7) 0.032(6)
O2Q 0.029(5) 0.056(5) 0.027(5) 0.005(4) -0.001(4) 0.003(4)

loop_
_atom_type_symbol
_atom_type_description
_atom_type_scat_dispersion_real
_atom_type_scat_dispersion_imag
_atom_type_scat_source
C C 0.0033 0.0016 'International Tables Vol C Tables 4.2.6.8 and 6.1.1.4'
H H 0.0000 0.0000 'International Tables Vol C Tables 4.2.6.8 and 6.1.1.4'
O O 0.0106 0.0060 'International Tables Vol C Tables 4.2.6.8 and 6.1.1.4'
Co Co 0.3494 0.9721 'International Tables Vol C Tables 4.2.6.8 and 6.1.1.4'
N N 0.0061 0.0033 'International Tables Vol C Tables 4.2.6.8 and 6.1.1.4'

loop_
_geom_angle_atom_site_label_1
_geom_angle_atom_site_label_2
_geom_angle_atom_site_label_3
_geom_angle
_geom_angle_site_symmetry_1
_geom_angle_site_symmetry_3
O2P Co1 O1A 97.2(3) . .
O2P Co1 O2P 92.7(4) . 2_655
O1A Co1 O2P 155.3(3) . 2_655
O2P Co1 O1V 82.7(3) . .
O1A Co1 O1V 97.3(3) . .
O2P Co1 O1V 106.3(3) 2_655 .
O2P Co1 O2Q 161.0(3) . .
O1A Co1 O2Q 90.5(3) . .
O2P Co1 O2Q 87.3(3) 2_655 .
O1V Co1 O2Q 79.1(3) . .
O2P Co1 N1P 97.9(4) . 2_655
O1A Co1 N1P 95.3(4) . 2_655
O2P Co1 N1P 60.8(3) 2_655 2_655
O1V Co1 N1P 167.1(3) . 2_655
O2Q Co1 N1P 98.6(3) . 2_655
O1V Co2 O1V 91.5(3) . 3_665
O1V Co2 O1V 91.5(3) . 2_655
O1V Co2 O1V 91.5(3) 3_665 2_655
O1V Co2 O1V 83.8(4) . 17_554
O1V Co2 O1V 173.1(4) 3_665 17_554
O1V Co2 O1V 93.7(4) 2_655 17_554
O1V Co2 O1V 93.7(4) . 18_654
O1V Co2 O1V 83.8(4) 3_665 18_654
O1V Co2 O1V 173.1(4) 2_655 18_654
O1V Co2 O1V 91.5(3) 17_554 18_654
O1V Co2 O1V 173.1(4) . 16_544
O1V Co2 O1V 93.7(4) 3_665 16_544
O1V Co2 O1V 83.8(4) 2_655 16_544
O1V Co2 O1V 91.5(3) 17_554 16_544
O1V Co2 O1V 91.5(3) 18_654 16_544
O2A Co3 O2A 94.8(5) . 17_554
O2A Co3 O1V 97.6(3) . .
O2A Co3 O1V 161.5(3) 17_554 .
O2A Co3 O1V 161.5(3) . 17_554
O2A Co3 O1V 97.6(3) 17_554 17_554
O1V Co3 O1V 74.1(4) . 17_554
O2A Co3 O2Q 92.7(3) . .
O2A Co3 O2Q 85.9(3) 17_554 .
O1V Co3 O2Q 79.9(3) . .
O1V Co3 O2Q 101.9(3) 17_554 .
O2A Co3 O2Q 85.9(3) . 17_554
O2A Co3 O2Q 92.7(3) 17_554 17_554
O1V Co3 O2Q 101.9(3) . 17_554
O1V Co3 O2Q 79.9(3) 17_554 17_554
O2Q Co3 O2Q 177.9(5) . 17_554
Co2 O1V Co3 101.0(3) . .
Co2 O1V Co1 131.1(4) . .
Co3 O1V Co1 95.5(3) . .
C1A O1A Co1 130.4(8) . .
C1A O2A Co3 128.8(8) . .
O2A C1A O1A 125.5(11) . .
O2A C1A C2A 120.2(11) . .
O1A C1A C2A 114.1(11) . .
C15A C2A C9A 113.5(10) . .
C15A C2A C3A 109.1(10) . .
C9A C2A C3A 108.5(10) . .
C15A C2A C1A 108.0(10) . .
C9A C2A C1A 110.1(10) . .
C3A C2A C1A 107.4(10) . .
C8A C3A C4A 115.8(13) . .
C8A C3A C2A 124.1(11) . .
C4A C3A C2A 119.8(12) . .
C5A C4A C3A 120.3(15) . .
C6A C5A C4A 121.9(16) . .
C7A C6A C5A 118.4(16) . .
C6A C7A C8A 122.3(16) . .
C7A C8A C3A 121.3(14) . .
C14A C9A C10A 118.7(13) . .
C14A C9A C2A 119.4(12) . .
C10A C9A C2A 121.6(12) . .
C11A C10A C9A 123.9(14) . .
C10A C11A C12A 117.1(14) . .
C13A C12A C11A 119.5(15) . .
C14A C13A C12A 122.1(15) . .
C9A C14A C13A 118.6(14) . .
C20A C15A C16A 118.6(13) . .
C20A C15A C2A 124.3(12) . .
C16A C15A C2A 117.1(11) . .
C15A C16A C17A 120.6(13) . .
C18A C17A C16A 120.6(15) . .
C17A C18A C19A 119.1(14) . .
C18A C19A C20A 121.3(15) . .
C15A C20A C19A 119.8(14) . .
C2P N1P C6P 120.0(11) . .
C2P N1P Co1 90.3(7) . 3_665
C6P N1P Co1 149.3(9) . 3_665
O2P C2P N1P 112.5(10) . .
O2P C2P C3P 124.6(12) . .
N1P C2P C3P 122.8(12) . .
C4P C3P C2P 117.6(13) . .
C3P C4P C5P 121.4(14) . .
C6P C5P C4P 118.6(14) . .
N1P C6P C5P 119.5(13) . .
N1P C6P C1MP 117.0(13) . .
C5P C6P C1MP 123.6(13) . .
C2P O2P Co1 132.9(8) . .
C2P O2P Co1 96.3(7) . 3_665
Co1 O2P Co1 127.2(4) . 3_665
C2Q N1Q C6Q 118.8(10) . .
O3Q C2Q O2Q 134.9(15) . .
O3Q C2Q O1Q 124.1(15) . .
O2Q C2Q O1Q 97.6(9) . .
O3Q C2Q N1Q 95.7(13) . .
O2Q C2Q N1Q 128.4(6) . .
O1Q C2Q N1Q 44.3(8) . .
O3Q C2Q C3Q 24.6(13) . .
O2Q C2Q C3Q 110.4(6) . .
O1Q C2Q C3Q 144.2(8) . .
N1Q C2Q C3Q 120.0 . .
C2Q C3Q C4Q 120.8(11) . .
C5Q C4Q C3Q 118(2) . .
C4Q C5Q C6Q 121(3) . .
C5Q C6Q N1Q 122(2) . .
C5Q C6Q C1MQ 126(2) . .
N1Q C6Q C1MQ 112.7(18) . .
C2Q O2Q Co3 134.0(7) . .
C2Q O2Q Co1 133.5(7) . .
Co3 O2Q Co1 91.8(3) . .

loop_
_geom_bond_atom_site_label_1
_geom_bond_atom_site_label_2
_geom_bond_distance
_geom_bond_site_symmetry_2
Co1 O2P 2.025(8) .
Co1 O1A 2.036(8) .
Co1 O2P 2.103(8) 2_655
Co1 O1V 2.128(7) .
Co1 O2Q 2.183(8) .
Co1 N1P 2.220(10) 2_655
Co2 O1V 1.898(7) .
Co2 O1V 1.898(7) 3_665
Co2 O1V 1.898(7) 2_655
Co2 O1V 1.898(7) 17_554
Co2 O1V 1.898(7) 18_654
Co2 O1V 1.897(7) 16_544
Co3 O2A 2.040(8) .
Co3 O2A 2.040(8) 17_554
Co3 O1V 2.102(7) .
Co3 O1V 2.102(7) 17_554
Co3 O2Q 2.176(8) .
Co3 O2Q 2.176(8) 17_554
O1A C1A 1.276(14) .
O2A C1A 1.256(14) .
C1A C2A 1.555(16) .
C2A C15A 1.536(17) .
C2A C9A 1.541(17) .
C2A C3A 1.542(17) .
C3A C8A 1.385(18) .
C3A C4A 1.402(18) .
C4A C5A 1.39(2) .
C5A C6A 1.34(2) .
C6A C7A 1.33(2) .
C7A C8A 1.378(19) .
C9A C14A 1.361(17) .
C9A C10A 1.389(18) .
C10A C11A 1.349(18) .
C11A C12A 1.39(2) .
C12A C13A 1.38(2) .
C13A C14A 1.370(19) .
C15A C20A 1.336(17) .
C15A C16A 1.388(17) .
C16A C17A 1.388(18) .
C17A C18A 1.32(2) .
C18A C19A 1.37(2) .
C19A C20A 1.395(18) .
N1P C2P 1.330(15) .
N1P C6P 1.376(16) .
N1P Co1 2.220(10) 3_665
C2P O2P 1.305(13) .
C2P C3P 1.365(17) .
C3P C4P 1.365(19) .
C4P C5P 1.385(19) .
C5P C6P 1.38(2) .
C6P C1MP 1.512(19) .
O2P Co1 2.103(8) 3_665
N1Q C2Q 1.3899 .
N1Q C6Q 1.41(3) .
C2Q O3Q 1.152(14) .
C2Q O2Q 1.259(11) .
C2Q O1Q 1.347(14) .
C2Q C3Q 1.3900 .
C3Q C4Q 1.46(3) .
C4Q C5Q 1.36(4) .
C5Q C6Q 1.40(4) .
C6Q C1MQ 1.484(10) .
O1S C1S 1.40(2) .
